data_2021861
loop_
_publ_author_name
'Arakcheeva, Alla'
'Svitlyk, Volodymyr'
'Polini, Eleonora'
'Henry, Laura'
'Chernyshov, Dmitry'
'Sienkiewicz, Andrzej'
'Giriat, Ga\'etan'
'Glushkova, Anastasiia'
'Kollar, Marton'
'N\'afr\'adi, B\'alint'
'Forro, Laszlo'
'Horv\'ath, Endre'

_publ_section_title
;
 Pressure-induced transformation of CH3NH3PbI3: the role of the noble-gas
 pressure transmitting media
;
_journal_coeditor_code DK5077SUP1
_journal_issue 3
_journal_name_full 'Acta Crystallographica Section B Structural Science, Crystal Engineering and Materials'
_journal_page_first 361
_journal_paper_doi 10.1107/S2052520619004554
_journal_volume 75
_journal_year 2019
_chemical_formula_moiety 'I3 Pb1, (C N), 0.756(Ar)'
_chemical_formula_sum 'C H6 Ar0.756 I3 N Pb'
_chemical_formula_weight 650.2
_chemical_name_common Ar-MAPbI3
_chemical_name_systematic ' argon methylammonium lead iodide'
_chemical_properties_physical Pressure-sensitive
_space_group_IT_number 106
_space_group_name_Hall 'P 4c -2ab'
_space_group_name_H-M_alt 'P 42 b c'
_symmetry_cell_setting tetragonal
_symmetry_Int_Tables_number 106
_symmetry_space_group_name_Hall 'P 4c -2ab'
_symmetry_space_group_name_H-M 'P 42 b c'
_cell_angle_alpha 90
_cell_angle_beta 90
_cell_angle_gamma 90
_cell_formula_units_Z 4
_cell_length_a 8.850(5)
_cell_length_b 8.850(5)
_cell_length_c 12.520(5)
_cell_measurement_pressure '0.18 GPa'
_cell_measurement_reflns_used 887
_cell_measurement_temperature 293
_cell_measurement_theta_max 13.46
_cell_measurement_theta_min 2.71
_cell_volume 980.6(9)
_diffrn_ambient_temperature 293
_diffrn_detector 'Mar165 CCD'
_diffrn_measured_fraction_theta_full 0.62
_diffrn_measured_fraction_theta_max 0.55
_diffrn_measurement_device_type 'abstract diffractometer'
_diffrn_radiation_probe synchrotron
_diffrn_radiation_source synchrotron
_diffrn_radiation_type synchrotron
_diffrn_radiation_wavelength 0.3738
_diffrn_reflns_av_R_equivalents 0.098
_diffrn_reflns_av_unetI/netI 0.0739
_diffrn_reflns_limit_h_max 9
_diffrn_reflns_limit_h_min -9
_diffrn_reflns_limit_k_max 9
_diffrn_reflns_limit_k_min -9
_diffrn_reflns_limit_l_max 14
_diffrn_reflns_limit_l_min -14
_diffrn_reflns_number 887
_diffrn_reflns_theta_full 9.01
_diffrn_reflns_theta_max 13.46
_diffrn_reflns_theta_min 2.71
_diffrn_source synchrotron
_exptl_absorpt_coefficient_mu 4.949
_exptl_absorpt_correction_type empirical
_exptl_absorpt_process_details
;
CrysAlisPro, Agilent Technologies,
Version 1.171.37.35 (release 13-08-2014 CrysAlis171 .NET)
(compiled Aug 13 2014,18:06:01)
Empirical absorption correction using spherical harmonics,
 implemented in SCALE3 ABSPACK scaling algorithm.
;
_exptl_crystal_density_diffrn 4.404
_exptl_crystal_description irregular
_exptl_crystal_F_000 1070
_exptl_crystal_recrystallization_method 'Reaction under pressure of 0.18 GPa between Ar-PTM and MAPbI3'
_refine_diff_density_max 2.62
_refine_diff_density_min -2.36
_refine_ls_abs_structure_details '  211 of Friedel pairs used in the refinement'
_refine_ls_abs_structure_Flack 0.076(12)
_refine_ls_extinction_method none
_refine_ls_goodness_of_fit_gt 1.75
_refine_ls_goodness_of_fit_ref 1.44
_refine_ls_hydrogen_treatment constr
_refine_ls_number_parameters 28
_refine_ls_number_reflns 211
_refine_ls_number_restraints 1
_refine_ls_R_factor_all 0.1025
_refine_ls_R_factor_gt 0.0485
_refine_ls_shift/su_max 0.0469
_refine_ls_shift/su_mean 0.0162
_refine_ls_structure_factor_coef F
_refine_ls_weighting_details w=1/(\s^2^(F)+0.0001F^2^)
_refine_ls_weighting_scheme sigma
_refine_ls_wR_factor_gt 0.0537
_refine_ls_wR_factor_ref 0.0728
_reflns_number_gt 95
_reflns_number_total 211
_reflns_threshold_expression I>3\s(I)
_cod_data_source_file dk5077sup1.cif
_cod_data_source_block IX
_cod_original_cell_volume 980.6(12)
_cod_original_formula_sum 'C1 H6 Ar0.756 I3 N1 Pb1'
_cod_database_code 2021861
_diffrn_pressure '0.18 GPa'

loop_
_space_group_symop_id
_space_group_symop_operation_xyz
1 x,y,z
2 -x,-y,z
3 -y,x,z+1/2
4 y,-x,z+1/2
5 x+1/2,-y+1/2,z
6 -x+1/2,y+1/2,z
7 -y+1/2,-x+1/2,z+1/2
8 y+1/2,x+1/2,z+1/2

loop_
_atom_site_label
_atom_site_type_symbol
_atom_site_fract_x
_atom_site_fract_y
_atom_site_fract_z
_atom_site_adp_type
_atom_site_U_iso_or_equiv
_atom_site_site_symmetry_multiplicity
_atom_site_occupancy
_atom_site_calc_flag
Pb1 Pb 0.5 0 0.0000(12) Uani 0.092(6) 4 1 d
I2 I 0.7430(19) 0.258(2) 0.005(5) Uani 0.22(3) 8 1 d
I1 I 0 0.5 0.752(5) Uani 0.24(8) 4 1 d
C1 C 0.5 0.5 0.247(16) Uiso 0.15(4) 4 1 d
N1 N 0.5 0.5 0.343(16) Uiso 0.15(4) 4 1 d
Ar Ar 0.847(7) 0.277(6) 0.227(6) Uiso 0.041(19) 8 0.378(10) d

loop_
_atom_site_aniso_label
_atom_site_aniso_type_symbol
_atom_site_aniso_U_11
_atom_site_aniso_U_22
_atom_site_aniso_U_33
_atom_site_aniso_U_12
_atom_site_aniso_U_13
_atom_site_aniso_U_23
Pb1 Pb 0.205(16) 0.030(4) 0.043(5) 0.062(4) 0 0
I2 I 0.19(5) 0.24(5) 0.25(4) -0.13(4) -0.06(3) -0.07(3)
I1 I 0.40(18) 0.30(14) 0.018(14) 0.08(4) 0 0

loop_
_atom_type_symbol
_atom_type_scat_dispersion_real
_atom_type_scat_dispersion_imag
_atom_type_scat_source
C -0.0003 0.0004 'International Tables Vol C tables 4.2.6.8 and 6.1.1.1'
H 0.0000 0.0000 'International Tables Vol C tables 4.2.6.8 and 6.1.1.1'
Ar 0.0541 0.0551 'International Tables Vol C tables 4.2.6.8 and 6.1.1.1'
I -8.1659 3.0881 'International Tables Vol C tables 4.2.6.8 and 6.1.1.1'
N 0.0001 0.0008 'International Tables Vol C tables 4.2.6.8 and 6.1.1.1'
Pb -0.6363 3.6002 'International Tables Vol C tables 4.2.6.8 and 6.1.1.1'

loop_
_geom_angle_atom_site_label_1
_geom_angle_atom_site_label_2
_geom_angle_atom_site_label_3
_geom_angle_site_symmetry_1
_geom_angle_site_symmetry_3
_geom_angle
I2 Pb1 I2 . 2_655 177.3(17)
I2 Pb1 I2 . 5_455 90.0(5)
I2 Pb1 I2 . 6_645 90.0(5)
I2 Pb1 I1 . 3_654 88.7(12)
I2 Pb1 I1 . 5_554 91.3(12)
I2 Pb1 I2 2_655 5_455 90.0(5)
I2 Pb1 I2 2_655 6_645 90.0(5)
I2 Pb1 I1 2_655 3_654 88.7(12)
I2 Pb1 I1 2_655 5_554 91.3(12)
I2 Pb1 I2 5_455 6_645 177.3(17)
I2 Pb1 I1 5_455 3_654 88.6(12)
I2 Pb1 I1 5_455 5_554 91.4(12)
I2 Pb1 I1 6_645 3_654 88.6(12)
I2 Pb1 I1 6_645 5_554 91.4(12)
I1 Pb1 I1 3_654 5_554 180.0(5)
Pb1 I2 Pb1 . 5_555 175.7(15)
Pb1 I2 Ar . . 106.3(19)
Pb1 I2 Ar 5_555 . 75.7(15)
Pb1 I1 Pb1 3_555 5_456 180.0(5)
Pb1 I1 Ar 3_555 7_565 82(2)
Pb1 I1 Ar 3_555 8_445 82(2)
Pb1 I1 Ar 5_456 7_565 98(2)
Pb1 I1 Ar 5_456 8_445 98(2)
Ar I1 Ar 7_565 8_445 165(4)
N1 C1 Ar . 5_455 95(4)
N1 C1 Ar . 6_655 95(4)
Ar C1 Ar 5_455 6_655 170(8)
C1 N1 Ar . 5_455 63(3)
C1 N1 Ar . 6_655 63(3)
Ar N1 Ar 5_455 6_655 125(7)
I2 Ar I1 . 7_654 110(3)
I2 Ar C1 . 5_555 101(4)
I2 Ar N1 . 5_555 122(4)
I1 Ar C1 7_654 5_555 115(2)
I1 Ar N1 7_654 5_555 109(3)
C1 Ar N1 5_555 5_555 22(5)

loop_
_geom_bond_atom_site_label_1
_geom_bond_atom_site_label_2
_geom_bond_site_symmetry_2
_geom_bond_distance
Pb1 I2 . 3.136(18)
Pb1 I2 2_655 3.136(18)
Pb1 I2 5_455 3.126(18)
Pb1 I2 6_645 3.126(18)
Pb1 I1 3_654 3.17(7)
Pb1 I1 5_554 3.09(7)
I2 Ar . 2.93(9)
I1 Ar 7_565 2.41(6)
I1 Ar 8_445 2.41(6)
C1 N1 . 1.2(3)
C1 Ar 5_455 2.82(6)
C1 Ar 6_655 2.82(6)
N1 Ar 5_455 3.16(11)
N1 Ar 6_655 3.16(11)

loop_
_twin_individual_id
_twin_individual_mass_fraction_refined
_twin_individual_twin_matrix_11
_twin_individual_twin_matrix_12
_twin_individual_twin_matrix_13
_twin_individual_twin_matrix_21
_twin_individual_twin_matrix_22
_twin_individual_twin_matrix_23
_twin_individual_twin_matrix_31
_twin_individual_twin_matrix_32
_twin_individual_twin_matrix_33
1 0.193(16) 1 0 0 0 1 0 0 0 1
2 0.376(16) 0.5 0.5 1 0.5 0.5 -1 -0.5 0.5 0
3 0.354(16) 0.5 -0.5 1 -0.5 0.5 1 -0.5 -0.5 0
4 0.0760(16) -1 0 0 0 -1 0 0 0 -1

loop_
_restr_distance_atom_site_label_1
_restr_distance_atom_site_label_2
_restr_distance_target
_restr_distance_target_weight_param
N1 C1 1.2 0.02
